data_7241152
loop_
_publ_author_name
'Song, Li-Cheng'
'Liu, Bei-Bei'
'Liu, Wen-Bo'
'Tan, Zheng-Lei'

_publ_section_title
;
 Heterodinuclear nickel(ii)--iron(ii) azadithiolates as structural and
 functional models for the active site of [NiFe]-hydrogenases
;
_journal_issue 53
_journal_name_full 'RSC Advances'
_journal_page_first 32069
_journal_page_last 32077
_journal_paper_doi 10.1039/D0RA04344C
_journal_volume 10
_journal_year 2020
_chemical_formula_moiety 'C40 H35 Cl Fe N Ni O P2 S2, B F4'
_chemical_formula_sum 'C40 H35 B Cl F4 Fe N Ni O P2 S2'
_chemical_formula_weight 908.57
_space_group_crystal_system monoclinic
_space_group_IT_number 14
_space_group_name_Hall '-P 2ybc'
_space_group_name_H-M_alt 'P 1 21/c 1'
_atom_sites_solution_hydrogens geom
_audit_creation_date 2020-04-24
_audit_creation_method
;
Olex2 1.2
(compiled 2018.05.29 svn.r3508 for OlexSys, GUI svn.r5506)
;
_audit_update_record
;
2020-05-06 deposited with the CCDC.	2020-08-21 downloaded from the CCDC.
;
_cell_angle_alpha 90
_cell_angle_beta 108.15(3)
_cell_angle_gamma 90
_cell_formula_units_Z 4
_cell_length_a 17.861(4)
_cell_length_b 11.063(2)
_cell_length_c 22.252(5)
_cell_measurement_reflns_used 9242
_cell_measurement_temperature 113.1500
_cell_measurement_theta_max 27.8704
_cell_measurement_theta_min 1.9262
_cell_volume 4178.1(17)
_computing_cell_refinement 'CrystalClear (Rigaku Inc., 2008)'
_computing_data_collection 'CrystalClear (Rigaku Inc., 2008)'
_computing_data_reduction 'CrystalClear (Rigaku Inc., 2008)'
_computing_molecular_graphics 'Olex2 (Dolomanov et al., 2009)'
_computing_publication_material 'Olex2 (Dolomanov et al., 2009)'
_computing_structure_refinement 'ShelXL (Sheldrick, 2015)'
_computing_structure_solution 'SHELXT 2018/2 (Sheldrick, 2018)'
_diffrn_ambient_temperature 113.1500
_diffrn_measured_fraction_theta_full 0.998
_diffrn_measured_fraction_theta_max 0.998
_diffrn_measurement_device_type 'Bruker P4'
_diffrn_measurement_method '\w scans'
_diffrn_radiation_type MoK\a
_diffrn_radiation_wavelength 0.71073
_diffrn_reflns_av_R_equivalents 0.1038
_diffrn_reflns_av_unetI/netI 0.0749
_diffrn_reflns_Laue_measured_fraction_full 0.998
_diffrn_reflns_Laue_measured_fraction_max 0.998
_diffrn_reflns_limit_h_max 23
_diffrn_reflns_limit_h_min -23
_diffrn_reflns_limit_k_max 14
_diffrn_reflns_limit_k_min -14
_diffrn_reflns_limit_l_max 29
_diffrn_reflns_limit_l_min -29
_diffrn_reflns_number 49278
_diffrn_reflns_point_group_measured_fraction_full 0.998
_diffrn_reflns_point_group_measured_fraction_max 0.998
_diffrn_reflns_theta_full 25.242
_diffrn_reflns_theta_max 27.863
_diffrn_reflns_theta_min 2.078
_exptl_absorpt_coefficient_mu 1.088
_exptl_absorpt_correction_type none
_exptl_crystal_colour red
_exptl_crystal_colour_primary red
_exptl_crystal_density_diffrn 1.444
_exptl_crystal_description block
_exptl_crystal_F_000 1856
_exptl_crystal_size_max 0.05
_exptl_crystal_size_mid 0.04
_exptl_crystal_size_min 0.03
_refine_diff_density_max 0.536
_refine_diff_density_min -0.576
_refine_diff_density_rms 0.098
_refine_ls_extinction_method none
_refine_ls_goodness_of_fit_ref 1.127
_refine_ls_hydrogen_treatment constr
_refine_ls_matrix_type full
_refine_ls_number_parameters 487
_refine_ls_number_reflns 9958
_refine_ls_number_restraints 0
_refine_ls_restrained_S_all 1.127
_refine_ls_R_factor_all 0.0866
_refine_ls_R_factor_gt 0.0693
_refine_ls_shift/su_max 0.001
_refine_ls_shift/su_mean 0.000
_refine_ls_structure_factor_coef Fsqd
_refine_ls_weighting_details 'w=1/[\s^2^(Fo^2^)+(0.0700P)^2^+0.9964P] where P=(Fo^2^+2Fc^2^)/3'
_refine_ls_weighting_scheme calc
_refine_ls_wR_factor_gt 0.1538
_refine_ls_wR_factor_ref 0.1648
_reflns_Friedel_coverage 0.000
_reflns_number_gt 8228
_reflns_number_total 9958
_reflns_threshold_expression 'I > 2\s(I)'
_cod_data_source_file d0ra04344c2.cif
_cod_data_source_block 6
_cod_depositor_comments 'Adding full bibliography for 7241152--7241154.cif.'
_cod_original_cell_volume 4178.2(16)
_cod_database_code 7241152
_shelx_shelxl_version_number 2018/3
_shelx_space_group_comment
;
The symmetry employed for this shelxl refinement is uniquely defined
by the following loop, which should always be used as a source of
symmetry information in preference to the above space-group names.
They are only intended as comments.
;
_shelx_estimated_absorpt_t_max 0.968
_shelx_estimated_absorpt_t_min 0.948
_olex2_refinement_description
;
1. Fixed Uiso
 At 1.2 times of:
  All C(H) groups, All C(H,H) groups
2.a Secondary CH2 refined with riding coordinates:
 C28(H28A,H28B), C27(H27A,H27B)
2.b Aromatic/amide H refined with riding coordinates:
 C14(H14), C20(H20), C10(H10), C12(H12), C33(H33), C22(H22), C13(H13),
 C11(H11), C8(H8), C2(H2), C30(H30), C37(H37), C34(H34), C31(H31), C38(H38),
 C16(H16), C9(H9), C3(H3), C26(H26), C19(H19), C6(H6), C18(H18), C36(H36),
 C17(H17), C4(H4), C23(H23), C25(H25), C24(H24), C5(H5), C35(H35), C39(H39)
;
_olex2_submission_special_instructions 'No special instructions were received'

loop_
_space_group_symop_operation_xyz
'x, y, z'
'-x, y+1/2, -z+1/2'
'-x, -y, -z'
'x, -y-1/2, z-1/2'

loop_
_atom_site_label
_atom_site_type_symbol
_atom_site_fract_x
_atom_site_fract_y
_atom_site_fract_z
_atom_site_U_iso_or_equiv
_atom_site_adp_type
_atom_site_occupancy
_atom_site_site_symmetry_order
_atom_site_calc_flag
_atom_site_refinement_flags_posn
_atom_site_refinement_flags_adp
_atom_site_refinement_flags_occupancy
_atom_site_disorder_assembly
_atom_site_disorder_group
Ni1 Ni 0.74679(3) 0.68532(4) 0.83580(2) 0.02619(14) Uani 1 1 d . . . . .
Fe1 Fe 0.69867(3) 0.71220(4) 0.71827(2) 0.02085(14) Uani 1 1 d . . . . .
S2 S 0.73593(6) 0.86074(8) 0.78953(4) 0.0249(2) Uani 1 1 d . . . . .
S1 S 0.62793(6) 0.63808(8) 0.77758(4) 0.0254(2) Uani 1 1 d . . . . .
P1 P 0.70020(6) 0.53320(8) 0.67360(4) 0.0226(2) Uani 1 1 d . . . . .
P2 P 0.80065(6) 0.75824(8) 0.68553(4) 0.0237(2) Uani 1 1 d . . . . .
Cl1 Cl 0.40363(7) 1.02289(12) 0.51576(5) 0.0480(3) Uani 1 1 d . . . . .
O1 O 0.59554(16) 0.7954(2) 0.59662(12) 0.0304(6) Uani 1 1 d . . . . .
F1 F 0.73067(16) 0.5393(2) 0.47624(12) 0.0476(7) Uani 1 1 d . . . . .
F4 F 0.81692(19) 0.3892(2) 0.52172(12) 0.0558(8) Uani 1 1 d . . . . .
F2 F 0.80949(19) 0.4597(2) 0.42478(13) 0.0541(7) Uani 1 1 d . . . . .
N1 N 0.57672(19) 0.8771(3) 0.78013(14) 0.0268(7) Uani 1 1 d . . . . .
F3 F 0.7095(2) 0.3492(3) 0.43660(17) 0.0793(11) Uani 1 1 d . . . . .
C15 C 0.7949(2) 0.8991(3) 0.64017(18) 0.0292(9) Uani 1 1 d . . . . .
C7 C 0.6084(2) 0.4728(3) 0.62004(17) 0.0271(8) Uani 1 1 d . . . . .
C1 C 0.7389(2) 0.4018(3) 0.72373(17) 0.0247(8) Uani 1 1 d . . . . .
C40 C 0.6351(2) 0.7638(3) 0.64580(17) 0.0228(7) Uani 1 1 d . . . . .
C29 C 0.5374(2) 0.9090(3) 0.71696(18) 0.0262(8) Uani 1 1 d . . . . .
C21 C 0.8979(2) 0.7684(4) 0.74369(18) 0.0301(9) Uani 1 1 d . . . . .
C28 C 0.6527(2) 0.9270(3) 0.81231(18) 0.0293(8) Uani 1 1 d . . . . .
H28A H 0.663491 0.915743 0.858369 0.035 Uiso 1 1 calc R . . . .
H28B H 0.651023 1.015085 0.804064 0.035 Uiso 1 1 calc R . . . .
C14 C 0.8108(2) 0.6413(3) 0.63126(18) 0.0284(8) Uani 1 1 d . . . . .
H14 H 0.846839 0.649307 0.607843 0.034 Uiso 1 1 calc R . . . .
C20 C 0.7469(3) 0.9919(4) 0.6473(2) 0.0385(10) Uani 1 1 d . . . . .
H20 H 0.716376 0.982907 0.675191 0.046 Uiso 1 1 calc R . . . .
C10 C 0.4688(3) 0.3756(4) 0.54002(19) 0.0392(11) Uani 1 1 d . . . . .
H10 H 0.421299 0.342070 0.512846 0.047 Uiso 1 1 calc R . . . .
C12 C 0.5356(2) 0.5164(4) 0.62120(18) 0.0308(9) Uani 1 1 d . . . . .
H12 H 0.533577 0.579835 0.649429 0.037 Uiso 1 1 calc R . . . .
C33 C 0.5170(2) 1.0471(4) 0.6282(2) 0.0324(9) Uani 1 1 d . . . . .
H33 H 0.532313 1.117660 0.610676 0.039 Uiso 1 1 calc R . . . .
C22 C 0.9241(3) 0.8776(4) 0.77502(19) 0.0346(9) Uani 1 1 d . . . . .
H22 H 0.893048 0.948427 0.762805 0.042 Uiso 1 1 calc R . . . .
C13 C 0.7654(2) 0.5440(3) 0.62584(17) 0.0282(8) Uani 1 1 d . . . . .
H13 H 0.767140 0.481049 0.597275 0.034 Uiso 1 1 calc R . . . .
C11 C 0.4657(3) 0.4678(4) 0.5814(2) 0.0365(10) Uani 1 1 d . . . . .
H11 H 0.416298 0.497628 0.582534 0.044 Uiso 1 1 calc R . . . .
C8 C 0.6102(3) 0.3799(3) 0.57766(19) 0.0340(10) Uani 1 1 d . . . . .
H8 H 0.659269 0.349716 0.576042 0.041 Uiso 1 1 calc R . . . .
C2 C 0.6928(2) 0.3477(3) 0.75645(18) 0.0283(8) Uani 1 1 d . . . . .
H2 H 0.640728 0.375490 0.750759 0.034 Uiso 1 1 calc R . . . .
C30 C 0.4729(2) 0.8413(3) 0.67922(19) 0.0297(8) Uani 1 1 d . . . . .
H30 H 0.457281 0.770038 0.695942 0.036 Uiso 1 1 calc R . . . .
C37 C 0.8179(3) 0.7258(4) 0.92787(19) 0.0394(11) Uani 1 1 d . . . . .
H37 H 0.822859 0.803796 0.946532 0.047 Uiso 1 1 calc R . . . .
C34 C 0.5582(2) 1.0126(3) 0.68954(19) 0.0298(8) Uani 1 1 d . . . . .
H34 H 0.601491 1.060206 0.713484 0.036 Uiso 1 1 calc R . . . .
C32 C 0.4538(2) 0.9794(4) 0.59262(19) 0.0322(9) Uani 1 1 d . . . . .
C31 C 0.4318(2) 0.8773(4) 0.61795(19) 0.0326(9) Uani 1 1 d . . . . .
H31 H 0.388180 0.830999 0.593431 0.039 Uiso 1 1 calc R . . . .
C38 C 0.8648(3) 0.6782(4) 0.8909(2) 0.0412(11) Uani 1 1 d . . . . .
H38 H 0.905664 0.719635 0.880413 0.049 Uiso 1 1 calc R . . . .
C27 C 0.5687(2) 0.7574(3) 0.80182(18) 0.0296(8) Uani 1 1 d . . . . .
H27A H 0.512365 0.734279 0.785853 0.035 Uiso 1 1 calc R . . . .
H27B H 0.584084 0.758798 0.848579 0.035 Uiso 1 1 calc R . . . .
C16 C 0.8407(3) 0.9125(4) 0.60014(19) 0.0392(10) Uani 1 1 d . . . . .
H16 H 0.875161 0.849637 0.596303 0.047 Uiso 1 1 calc R . . . .
C9 C 0.5405(3) 0.3321(4) 0.5381(2) 0.0400(11) Uani 1 1 d . . . . .
H9 H 0.542058 0.269034 0.509536 0.048 Uiso 1 1 calc R . . . .
C3 C 0.7239(3) 0.2522(3) 0.7977(2) 0.0357(10) Uani 1 1 d . . . . .
H3 H 0.692700 0.215646 0.820317 0.043 Uiso 1 1 calc R . . . .
C26 C 0.9447(3) 0.6650(4) 0.7628(2) 0.0388(10) Uani 1 1 d . . . . .
H26 H 0.927373 0.589914 0.742597 0.047 Uiso 1 1 calc R . . . .
C19 C 0.7433(3) 1.0988(4) 0.6137(2) 0.0498(13) Uani 1 1 d . . . . .
H19 H 0.711071 1.163362 0.619386 0.060 Uiso 1 1 calc R . . . .
C6 C 0.8147(3) 0.3590(4) 0.7327(2) 0.0364(10) Uani 1 1 d . . . . .
H6 H 0.846659 0.396009 0.710878 0.044 Uiso 1 1 calc R . . . .
C18 C 0.7860(3) 1.1117(4) 0.5724(2) 0.0535(15) Uani 1 1 d . . . . .
H18 H 0.781747 1.183893 0.548447 0.064 Uiso 1 1 calc R . . . .
C36 C 0.7645(3) 0.6380(5) 0.9313(2) 0.0487(12) Uani 1 1 d . . . . .
H36 H 0.726987 0.644067 0.953523 0.058 Uiso 1 1 calc R . . . .
C17 C 0.8353(3) 1.0196(5) 0.5657(2) 0.0528(14) Uani 1 1 d . . . . .
H17 H 0.865542 1.029241 0.537581 0.063 Uiso 1 1 calc R . . . .
C4 C 0.7987(3) 0.2104(4) 0.8060(2) 0.0430(11) Uani 1 1 d . . . . .
H4 H 0.819093 0.145470 0.834258 0.052 Uiso 1 1 calc R . . . .
C23 C 0.9947(3) 0.8833(5) 0.8236(2) 0.0437(11) Uani 1 1 d . . . . .
H23 H 1.011905 0.958079 0.844278 0.052 Uiso 1 1 calc R . . . .
C25 C 1.0160(3) 0.6712(5) 0.8110(2) 0.0493(12) Uani 1 1 d . . . . .
H25 H 1.047913 0.601097 0.822785 0.059 Uiso 1 1 calc R . . . .
C24 C 1.0407(3) 0.7802(5) 0.8422(2) 0.0469(12) Uani 1 1 d . . . . .
H24 H 1.088724 0.784182 0.876066 0.056 Uiso 1 1 calc R . . . .
C5 C 0.8443(3) 0.2630(4) 0.7731(2) 0.0454(12) Uani 1 1 d . . . . .
H5 H 0.895790 0.233353 0.778178 0.055 Uiso 1 1 calc R . . . .
C35 C 0.7757(4) 0.5364(4) 0.8955(2) 0.0622(17) Uani 1 1 d . . . . .
H35 H 0.745108 0.464499 0.888025 0.075 Uiso 1 1 calc R . . . .
C39 C 0.8393(3) 0.5601(4) 0.8733(2) 0.0521(14) Uani 1 1 d . . . . .
H39 H 0.861272 0.505752 0.850290 0.062 Uiso 1 1 calc R . . . .
B1 B 0.7663(3) 0.4328(5) 0.4648(2) 0.0397(12) Uani 1 1 d . . . . .

loop_
_atom_site_aniso_label
_atom_site_aniso_U_11
_atom_site_aniso_U_22
_atom_site_aniso_U_33
_atom_site_aniso_U_23
_atom_site_aniso_U_13
_atom_site_aniso_U_12
Ni1 0.0330(3) 0.0255(3) 0.0181(3) 0.00160(18) 0.0052(2) 0.0009(2)
Fe1 0.0256(3) 0.0192(3) 0.0173(3) 0.00039(18) 0.0061(2) 0.0001(2)
S2 0.0305(5) 0.0217(4) 0.0210(5) -0.0021(3) 0.0060(4) -0.0017(4)
S1 0.0326(5) 0.0231(4) 0.0215(5) 0.0006(3) 0.0099(4) -0.0025(4)
P1 0.0293(5) 0.0190(4) 0.0195(5) -0.0001(3) 0.0077(4) -0.0003(4)
P2 0.0275(5) 0.0237(5) 0.0200(5) 0.0006(4) 0.0076(4) -0.0005(4)
Cl1 0.0403(6) 0.0657(8) 0.0335(6) 0.0101(5) 0.0050(5) 0.0110(6)
O1 0.0334(16) 0.0330(14) 0.0213(14) 0.0031(11) 0.0033(12) 0.0044(12)
F1 0.0544(17) 0.0494(15) 0.0365(15) 0.0025(12) 0.0107(13) 0.0144(13)
F4 0.078(2) 0.0544(17) 0.0341(15) 0.0145(12) 0.0162(14) 0.0249(15)
F2 0.072(2) 0.0577(17) 0.0431(16) 0.0047(13) 0.0326(15) 0.0095(15)
N1 0.0320(18) 0.0263(16) 0.0234(17) -0.0015(12) 0.0105(13) 0.0027(14)
F3 0.081(3) 0.068(2) 0.087(3) -0.0269(19) 0.023(2) -0.0309(19)
C15 0.032(2) 0.0271(19) 0.023(2) 0.0008(15) 0.0013(16) -0.0099(16)
C7 0.039(2) 0.0196(17) 0.0201(18) 0.0022(14) 0.0062(16) -0.0013(16)
C1 0.030(2) 0.0219(17) 0.0207(18) 0.0023(14) 0.0053(15) 0.0032(15)
C40 0.0235(18) 0.0214(17) 0.026(2) -0.0019(14) 0.0110(15) -0.0007(14)
C29 0.028(2) 0.0236(18) 0.029(2) 0.0007(15) 0.0115(16) 0.0044(15)
C21 0.030(2) 0.037(2) 0.024(2) 0.0056(16) 0.0095(16) -0.0001(17)
C28 0.038(2) 0.0275(19) 0.0203(19) -0.0043(15) 0.0054(16) 0.0058(17)
C14 0.034(2) 0.030(2) 0.024(2) -0.0016(15) 0.0132(16) 0.0013(17)
C20 0.037(2) 0.030(2) 0.045(3) 0.0075(18) 0.008(2) -0.0021(18)
C10 0.050(3) 0.039(2) 0.023(2) 0.0039(17) 0.0014(18) -0.018(2)
C12 0.040(2) 0.032(2) 0.0212(19) -0.0018(15) 0.0102(17) -0.0055(18)
C33 0.033(2) 0.031(2) 0.037(2) 0.0024(17) 0.0158(18) 0.0046(17)
C22 0.034(2) 0.041(2) 0.028(2) 0.0032(17) 0.0096(17) -0.0058(19)
C13 0.040(2) 0.0239(18) 0.0232(19) -0.0004(14) 0.0139(17) 0.0057(16)
C11 0.033(2) 0.041(2) 0.036(2) 0.0030(18) 0.0114(18) -0.0094(19)
C8 0.044(3) 0.0210(19) 0.031(2) -0.0001(15) 0.0029(18) 0.0047(17)
C2 0.032(2) 0.0226(18) 0.031(2) 0.0055(15) 0.0113(17) 0.0020(16)
C30 0.026(2) 0.029(2) 0.034(2) 0.0016(16) 0.0103(17) -0.0022(16)
C37 0.048(3) 0.038(2) 0.025(2) -0.0042(17) -0.0004(19) 0.009(2)
C34 0.030(2) 0.0276(19) 0.033(2) -0.0008(16) 0.0110(17) 0.0030(16)
C32 0.026(2) 0.040(2) 0.030(2) 0.0037(17) 0.0071(16) 0.0103(17)
C31 0.026(2) 0.040(2) 0.031(2) -0.0061(17) 0.0070(16) 0.0010(17)
C38 0.028(2) 0.063(3) 0.026(2) 0.014(2) -0.0017(17) 0.006(2)
C27 0.034(2) 0.031(2) 0.028(2) 0.0009(15) 0.0144(17) 0.0070(17)
C16 0.055(3) 0.035(2) 0.030(2) 0.0008(17) 0.016(2) -0.015(2)
C9 0.059(3) 0.025(2) 0.029(2) -0.0013(16) 0.005(2) -0.006(2)
C3 0.049(3) 0.0244(19) 0.037(2) 0.0059(17) 0.019(2) -0.0023(19)
C26 0.037(2) 0.041(2) 0.038(3) 0.0029(19) 0.0121(19) 0.006(2)
C19 0.049(3) 0.033(2) 0.057(3) 0.014(2) 0.001(2) -0.004(2)
C6 0.043(3) 0.032(2) 0.037(2) 0.0134(17) 0.016(2) 0.0123(19)
C18 0.067(4) 0.037(3) 0.037(3) 0.018(2) -0.012(2) -0.022(2)
C36 0.046(3) 0.076(4) 0.023(2) 0.015(2) 0.010(2) 0.001(3)
C17 0.070(4) 0.057(3) 0.028(2) 0.006(2) 0.009(2) -0.037(3)
C4 0.059(3) 0.031(2) 0.038(3) 0.0119(18) 0.014(2) 0.011(2)
C23 0.033(2) 0.059(3) 0.035(2) -0.005(2) 0.0050(19) -0.014(2)
C25 0.040(3) 0.069(3) 0.038(3) 0.012(2) 0.010(2) 0.018(2)
C24 0.030(2) 0.072(3) 0.035(3) 0.007(2) 0.0047(19) -0.003(2)
C5 0.041(3) 0.036(2) 0.062(3) 0.018(2) 0.020(2) 0.017(2)
C35 0.085(4) 0.041(3) 0.038(3) 0.020(2) -0.015(3) -0.013(3)
C39 0.067(4) 0.046(3) 0.032(3) -0.003(2) -0.001(2) 0.028(3)
B1 0.050(3) 0.042(3) 0.030(3) 0.004(2) 0.016(2) 0.003(2)

loop_
_atom_type_symbol
_atom_type_description
_atom_type_scat_dispersion_real
_atom_type_scat_dispersion_imag
_atom_type_scat_source
C C 0.0033 0.0016 'International Tables Vol C Tables 4.2.6.8 and 6.1.1.4'
H H 0.0000 0.0000 'International Tables Vol C Tables 4.2.6.8 and 6.1.1.4'
B B 0.0013 0.0007 'International Tables Vol C Tables 4.2.6.8 and 6.1.1.4'
Cl Cl 0.1484 0.1585 'International Tables Vol C Tables 4.2.6.8 and 6.1.1.4'
F F 0.0171 0.0103 'International Tables Vol C Tables 4.2.6.8 and 6.1.1.4'
Fe Fe 0.3463 0.8444 'International Tables Vol C Tables 4.2.6.8 and 6.1.1.4'
N N 0.0061 0.0033 'International Tables Vol C Tables 4.2.6.8 and 6.1.1.4'
Ni Ni 0.3393 1.1124 'International Tables Vol C Tables 4.2.6.8 and 6.1.1.4'
O O 0.0106 0.0060 'International Tables Vol C Tables 4.2.6.8 and 6.1.1.4'
P P 0.1023 0.0942 'International Tables Vol C Tables 4.2.6.8 and 6.1.1.4'
S S 0.1246 0.1234 'International Tables Vol C Tables 4.2.6.8 and 6.1.1.4'

loop_
_geom_angle_atom_site_label_1
_geom_angle_atom_site_label_2
_geom_angle_atom_site_label_3
_geom_angle
_geom_angle_site_symmetry_1
_geom_angle_site_symmetry_3
_geom_angle_publ_flag
S2 Ni1 Fe1 56.56(3) . . ?
S2 Ni1 S1 90.34(4) . . ?
S1 Ni1 Fe1 56.86(4) . . ?
C37 Ni1 Fe1 154.50(14) . . ?
C37 Ni1 S2 102.11(13) . . ?
C37 Ni1 S1 144.51(15) . . ?
C37 Ni1 C36 38.26(18) . . ?
C37 Ni1 C39 66.04(18) . . ?
C38 Ni1 Fe1 125.04(13) . . ?
C38 Ni1 S2 103.69(14) . . ?
C38 Ni1 S1 163.87(14) . . ?
C38 Ni1 C37 40.47(18) . . ?
C38 Ni1 C36 65.97(19) . . ?
C38 Ni1 C39 38.87(19) . . ?
C36 Ni1 Fe1 167.03(14) . . ?
C36 Ni1 S2 131.25(15) . . ?
C36 Ni1 S1 110.54(14) . . ?
C36 Ni1 C39 65.7(2) . . ?
C35 Ni1 Fe1 134.27(16) . . ?
C35 Ni1 S2 167.65(15) . . ?
C35 Ni1 S1 101.08(16) . . ?
C35 Ni1 C37 65.79(19) . . ?
C35 Ni1 C38 65.8(2) . . ?
C35 Ni1 C36 39.8(2) . . ?
C35 Ni1 C39 38.9(2) . . ?
C39 Ni1 Fe1 117.44(14) . . ?
C39 Ni1 S2 135.46(18) . . ?
C39 Ni1 S1 124.99(15) . . ?
S2 Fe1 Ni1 54.34(3) . . ?
S2 Fe1 S1 87.09(4) . . ?
S1 Fe1 Ni1 54.26(3) . . ?
P1 Fe1 Ni1 108.28(3) . . ?
P1 Fe1 S2 158.54(4) . . ?
P1 Fe1 S1 91.43(4) . . ?
P1 Fe1 P2 86.10(4) . . ?
P2 Fe1 Ni1 108.67(4) . . ?
P2 Fe1 S2 88.32(4) . . ?
P2 Fe1 S1 160.87(4) . . ?
C40 Fe1 Ni1 155.88(12) . . ?
C40 Fe1 S2 112.18(12) . . ?
C40 Fe1 S1 109.71(12) . . ?
C40 Fe1 P1 88.46(12) . . ?
C40 Fe1 P2 89.20(12) . . ?
Ni1 S2 Fe1 69.10(4) . . ?
C28 S2 Ni1 100.55(13) . . ?
C28 S2 Fe1 113.30(13) . . ?
Ni1 S1 Fe1 68.87(4) . . ?
C27 S1 Ni1 101.13(14) . . ?
C27 S1 Fe1 112.54(13) . . ?
C7 P1 Fe1 118.98(13) . . ?
C7 P1 C1 101.48(17) . . ?
C1 P1 Fe1 119.36(12) . . ?
C13 P1 Fe1 107.71(13) . . ?
C13 P1 C7 104.60(18) . . ?
C13 P1 C1 102.72(17) . . ?
C15 P2 Fe1 117.51(14) . . ?
C21 P2 Fe1 118.69(13) . . ?
C21 P2 C15 102.46(18) . . ?
C14 P2 Fe1 108.46(14) . . ?
C14 P2 C15 103.78(18) . . ?
C14 P2 C21 104.25(19) . . ?
C29 N1 C28 120.2(3) . . ?
C29 N1 C27 119.8(3) . . ?
C27 N1 C28 111.5(3) . . ?
C20 C15 P2 119.9(3) . . ?
C20 C15 C16 120.3(4) . . ?
C16 C15 P2 119.8(3) . . ?
C12 C7 P1 120.9(3) . . ?
C12 C7 C8 118.9(4) . . ?
C8 C7 P1 120.2(3) . . ?
C2 C1 P1 119.1(3) . . ?
C6 C1 P1 121.6(3) . . ?
C6 C1 C2 119.1(3) . . ?
O1 C40 Fe1 176.8(3) . . ?
N1 C29 C30 121.5(3) . . ?
C34 C29 N1 121.5(3) . . ?
C34 C29 C30 116.9(4) . . ?
C22 C21 P2 120.3(3) . . ?
C22 C21 C26 118.5(4) . . ?
C26 C21 P2 120.8(3) . . ?
S2 C28 H28A 108.5 . . ?
S2 C28 H28B 108.5 . . ?
N1 C28 S2 115.1(2) . . ?
N1 C28 H28A 108.5 . . ?
N1 C28 H28B 108.5 . . ?
H28A C28 H28B 107.5 . . ?
P2 C14 H14 121.6 . . ?
C13 C14 P2 116.9(3) . . ?
C13 C14 H14 121.6 . . ?
C15 C20 H20 120.1 . . ?
C15 C20 C19 119.9(5) . . ?
C19 C20 H20 120.1 . . ?
C11 C10 H10 119.8 . . ?
C9 C10 H10 119.8 . . ?
C9 C10 C11 120.4(4) . . ?
C7 C12 H12 119.7 . . ?
C11 C12 C7 120.7(4) . . ?
C11 C12 H12 119.7 . . ?
C34 C33 H33 119.9 . . ?
C32 C33 H33 119.9 . . ?
C32 C33 C34 120.2(4) . . ?
C21 C22 H22 119.6 . . ?
C23 C22 C21 120.7(4) . . ?
C23 C22 H22 119.6 . . ?
P1 C13 H13 120.5 . . ?
C14 C13 P1 119.1(3) . . ?
C14 C13 H13 120.5 . . ?
C10 C11 C12 119.5(4) . . ?
C10 C11 H11 120.2 . . ?
C12 C11 H11 120.2 . . ?
C7 C8 H8 119.9 . . ?
C9 C8 C7 120.2(4) . . ?
C9 C8 H8 119.9 . . ?
C1 C2 H2 120.3 . . ?
C1 C2 C3 119.3(4) . . ?
C3 C2 H2 120.3 . . ?
C29 C30 H30 119.5 . . ?
C31 C30 C29 121.0(4) . . ?
C31 C30 H30 119.5 . . ?
Ni1 C37 H37 124.6 . . ?
C38 C37 Ni1 69.4(2) . . ?
C38 C37 H37 126.0 . . ?
C36 C37 Ni1 71.7(3) . . ?
C36 C37 H37 126.0 . . ?
C36 C37 C38 108.0(4) . . ?
C29 C34 H34 119.3 . . ?
C33 C34 C29 121.5(4) . . ?
C33 C34 H34 119.3 . . ?
C33 C32 Cl1 119.6(3) . . ?
C31 C32 Cl1 120.5(3) . . ?
C31 C32 C33 119.9(4) . . ?
C30 C31 H31 119.8 . . ?
C32 C31 C30 120.5(4) . . ?
C32 C31 H31 119.8 . . ?
Ni1 C38 H38 123.4 . . ?
C37 C38 Ni1 70.2(2) . . ?
C37 C38 H38 126.2 . . ?
C39 C38 Ni1 71.9(3) . . ?
C39 C38 C37 107.7(5) . . ?
C39 C38 H38 126.2 . . ?
S1 C27 H27A 108.4 . . ?
S1 C27 H27B 108.4 . . ?
N1 C27 S1 115.4(3) . . ?
N1 C27 H27A 108.4 . . ?
N1 C27 H27B 108.4 . . ?
H27A C27 H27B 107.5 . . ?
C15 C16 H16 120.4 . . ?
C15 C16 C17 119.2(5) . . ?
C17 C16 H16 120.4 . . ?
C10 C9 C8 120.3(4) . . ?
C10 C9 H9 119.8 . . ?
C8 C9 H9 119.8 . . ?
C2 C3 H3 119.5 . . ?
C4 C3 C2 121.0(4) . . ?
C4 C3 H3 119.5 . . ?
C21 C26 H26 119.6 . . ?
C25 C26 C21 120.7(4) . . ?
C25 C26 H26 119.6 . . ?
C20 C19 H19 119.8 . . ?
C18 C19 C20 120.4(5) . . ?
C18 C19 H19 119.8 . . ?
C1 C6 H6 119.6 . . ?
C5 C6 C1 120.8(4) . . ?
C5 C6 H6 119.6 . . ?
C19 C18 H18 120.0 . . ?
C19 C18 C17 120.1(4) . . ?
C17 C18 H18 120.0 . . ?
Ni1 C36 H36 126.6 . . ?
C37 C36 Ni1 70.1(3) . . ?
C37 C36 H36 126.2 . . ?
C37 C36 C35 107.6(5) . . ?
C35 C36 Ni1 68.7(3) . . ?
C35 C36 H36 126.2 . . ?
C16 C17 H17 120.0 . . ?
C18 C17 C16 120.0(5) . . ?
C18 C17 H17 120.0 . . ?
C3 C4 H4 120.1 . . ?
C3 C4 C5 119.8(4) . . ?
C5 C4 H4 120.1 . . ?
C22 C23 H23 119.8 . . ?
C22 C23 C24 120.3(4) . . ?
C24 C23 H23 119.8 . . ?
C26 C25 H25 120.0 . . ?
C26 C25 C24 120.0(4) . . ?
C24 C25 H25 120.0 . . ?
C23 C24 C25 119.7(4) . . ?
C23 C24 H24 120.2 . . ?
C25 C24 H24 120.2 . . ?
C6 C5 H5 120.1 . . ?
C4 C5 C6 119.9(4) . . ?
C4 C5 H5 120.1 . . ?
Ni1 C35 H35 122.4 . . ?
C36 C35 Ni1 71.5(3) . . ?
C36 C35 H35 125.6 . . ?
C39 C35 Ni1 72.1(3) . . ?
C39 C35 C36 108.7(4) . . ?
C39 C35 H35 125.6 . . ?
Ni1 C39 H39 127.2 . . ?
C38 C39 Ni1 69.3(2) . . ?
C38 C39 H39 126.1 . . ?
C35 C39 Ni1 69.0(3) . . ?
C35 C39 C38 107.8(5) . . ?
C35 C39 H39 126.1 . . ?
F4 B1 F1 109.2(4) . . ?
F2 B1 F1 108.2(4) . . ?
F2 B1 F4 109.1(4) . . ?
F3 B1 F1 109.7(4) . . ?
F3 B1 F4 111.1(4) . . ?
F3 B1 F2 109.5(4) . . ?

loop_
_geom_bond_atom_site_label_1
_geom_bond_atom_site_label_2
_geom_bond_distance
_geom_bond_site_symmetry_2
_geom_bond_publ_flag
Ni1 Fe1 2.5033(9) . ?
Ni1 S2 2.1770(11) . ?
Ni1 S1 2.1783(13) . ?
Ni1 C37 2.095(4) . ?
Ni1 C38 2.084(4) . ?
Ni1 C36 2.115(4) . ?
Ni1 C35 2.078(4) . ?
Ni1 C39 2.118(5) . ?
Fe1 S2 2.2361(11) . ?
Fe1 S1 2.2472(12) . ?
Fe1 P1 2.2198(11) . ?
Fe1 P2 2.2215(12) . ?
Fe1 C40 1.753(4) . ?
S2 C28 1.864(4) . ?
S1 C27 1.874(4) . ?
P1 C7 1.828(4) . ?
P1 C1 1.832(4) . ?
P1 C13 1.808(4) . ?
P2 C15 1.842(4) . ?
P2 C21 1.818(4) . ?
P2 C14 1.817(4) . ?
Cl1 C32 1.733(4) . ?
O1 C40 1.156(4) . ?
F1 B1 1.400(6) . ?
F4 B1 1.393(6) . ?
F2 B1 1.380(6) . ?
N1 C29 1.406(5) . ?
N1 C28 1.433(5) . ?
N1 C27 1.432(5) . ?
F3 B1 1.372(6) . ?
C15 C20 1.378(6) . ?
C15 C16 1.393(6) . ?
C7 C12 1.395(6) . ?
C7 C8 1.401(5) . ?
C1 C2 1.393(5) . ?
C1 C6 1.388(6) . ?
C29 C30 1.411(5) . ?
C29 C34 1.402(5) . ?
C21 C22 1.400(6) . ?
C21 C26 1.402(6) . ?
C28 H28A 0.9900 . ?
C28 H28B 0.9900 . ?
C14 H14 0.9500 . ?
C14 C13 1.331(5) . ?
C20 H20 0.9500 . ?
C20 C19 1.390(6) . ?
C10 H10 0.9500 . ?
C10 C11 1.386(6) . ?
C10 C9 1.381(7) . ?
C12 H12 0.9500 . ?
C12 C11 1.394(6) . ?
C33 H33 0.9500 . ?
C33 C34 1.387(6) . ?
C33 C32 1.381(6) . ?
C22 H22 0.9500 . ?
C22 C23 1.383(6) . ?
C13 H13 0.9500 . ?
C11 H11 0.9500 . ?
C8 H8 0.9500 . ?
C8 C9 1.386(6) . ?
C2 H2 0.9500 . ?
C2 C3 1.395(5) . ?
C30 H30 0.9500 . ?
C30 C31 1.390(5) . ?
C37 H37 0.9500 . ?
C37 C38 1.445(7) . ?
C37 C36 1.380(7) . ?
C34 H34 0.9500 . ?
C32 C31 1.373(6) . ?
C31 H31 0.9500 . ?
C38 H38 0.9500 . ?
C38 C39 1.399(7) . ?
C27 H27A 0.9900 . ?
C27 H27B 0.9900 . ?
C16 H16 0.9500 . ?
C16 C17 1.399(6) . ?
C9 H9 0.9500 . ?
C3 H3 0.9500 . ?
C3 C4 1.371(6) . ?
C26 H26 0.9500 . ?
C26 C25 1.388(6) . ?
C19 H19 0.9500 . ?
C19 C18 1.373(8) . ?
C6 H6 0.9500 . ?
C6 C5 1.386(6) . ?
C18 H18 0.9500 . ?
C18 C17 1.386(8) . ?
C36 H36 0.9500 . ?
C36 C35 1.429(8) . ?
C17 H17 0.9500 . ?
C4 H4 0.9500 . ?
C4 C5 1.381(7) . ?
C23 H23 0.9500 . ?
C23 C24 1.391(7) . ?
C25 H25 0.9500 . ?
C25 C24 1.393(7) . ?
C24 H24 0.9500 . ?
C5 H5 0.9500 . ?
C35 H35 0.9500 . ?
C35 C39 1.397(8) . ?
C39 H39 0.9500 . ?

loop_
_geom_torsion_atom_site_label_1
_geom_torsion_atom_site_label_2
_geom_torsion_atom_site_label_3
_geom_torsion_atom_site_label_4
_geom_torsion
_geom_torsion_site_symmetry_1
_geom_torsion_site_symmetry_2
_geom_torsion_site_symmetry_3
_geom_torsion_site_symmetry_4
_geom_torsion_publ_flag
Ni1 S2 C28 N1 -73.4(3) . . . . ?
Ni1 S1 C27 N1 71.2(3) . . . . ?
Ni1 C37 C38 C39 -62.5(3) . . . . ?
Ni1 C37 C36 C35 58.6(3) . . . . ?
Ni1 C38 C39 C35 -58.4(3) . . . . ?
Ni1 C36 C35 C39 62.9(3) . . . . ?
Ni1 C35 C39 C38 58.5(3) . . . . ?
Fe1 S2 C28 N1 -1.8(3) . . . . ?
Fe1 S1 C27 N1 -0.4(3) . . . . ?
Fe1 P1 C7 C12 -19.5(4) . . . . ?
Fe1 P1 C7 C8 161.6(3) . . . . ?
Fe1 P1 C1 C2 76.3(3) . . . . ?
Fe1 P1 C1 C6 -100.1(3) . . . . ?
Fe1 P1 C13 C14 10.7(3) . . . . ?
Fe1 P2 C15 C20 24.5(4) . . . . ?
Fe1 P2 C15 C16 -157.3(3) . . . . ?
Fe1 P2 C21 C22 -88.0(3) . . . . ?
Fe1 P2 C21 C26 85.3(4) . . . . ?
Fe1 P2 C14 C13 -8.0(3) . . . . ?
P1 C7 C12 C11 -178.3(3) . . . . ?
P1 C7 C8 C9 178.4(3) . . . . ?
P1 C1 C2 C3 -176.1(3) . . . . ?
P1 C1 C6 C5 177.0(4) . . . . ?
P2 C15 C20 C19 179.2(3) . . . . ?
P2 C15 C16 C17 179.6(3) . . . . ?
P2 C21 C22 C23 173.8(3) . . . . ?
P2 C21 C26 C25 -174.5(4) . . . . ?
P2 C14 C13 P1 -1.8(4) . . . . ?
Cl1 C32 C31 C30 178.9(3) . . . . ?
N1 C29 C30 C31 176.5(4) . . . . ?
N1 C29 C34 C33 -176.8(4) . . . . ?
C15 P2 C21 C22 43.4(4) . . . . ?
C15 P2 C21 C26 -143.3(4) . . . . ?
C15 P2 C14 C13 -133.7(3) . . . . ?
C15 C20 C19 C18 1.3(7) . . . . ?
C15 C16 C17 C18 1.2(6) . . . . ?
C7 P1 C1 C2 -56.7(3) . . . . ?
C7 P1 C1 C6 126.9(3) . . . . ?
C7 P1 C13 C14 138.2(3) . . . . ?
C7 C12 C11 C10 -0.3(6) . . . . ?
C7 C8 C9 C10 0.1(6) . . . . ?
C1 P1 C7 C12 113.7(3) . . . . ?
C1 P1 C7 C8 -65.2(3) . . . . ?
C1 P1 C13 C14 -116.2(3) . . . . ?
C1 C2 C3 C4 -0.6(6) . . . . ?
C1 C6 C5 C4 -1.3(7) . . . . ?
C29 N1 C28 S2 -75.6(4) . . . . ?
C29 N1 C27 S1 77.2(4) . . . . ?
C29 C30 C31 C32 0.6(6) . . . . ?
C21 P2 C15 C20 -107.5(3) . . . . ?
C21 P2 C15 C16 70.7(3) . . . . ?
C21 P2 C14 C13 119.3(3) . . . . ?
C21 C22 C23 C24 -0.3(7) . . . . ?
C21 C26 C25 C24 1.9(7) . . . . ?
C28 N1 C29 C30 164.4(3) . . . . ?
C28 N1 C29 C34 -18.6(5) . . . . ?
C28 N1 C27 S1 -71.0(4) . . . . ?
C14 P2 C15 C20 144.2(3) . . . . ?
C14 P2 C15 C16 -37.6(4) . . . . ?
C14 P2 C21 C22 151.3(3) . . . . ?
C14 P2 C21 C26 -35.4(4) . . . . ?
C20 C15 C16 C17 -2.2(6) . . . . ?
C20 C19 C18 C17 -2.3(7) . . . . ?
C12 C7 C8 C9 -0.5(6) . . . . ?
C33 C32 C31 C30 -0.2(6) . . . . ?
C22 C21 C26 C25 -1.1(6) . . . . ?
C22 C23 C24 C25 1.1(7) . . . . ?
C13 P1 C7 C12 -139.7(3) . . . . ?
C13 P1 C7 C8 41.4(3) . . . . ?
C13 P1 C1 C2 -164.7(3) . . . . ?
C13 P1 C1 C6 18.9(4) . . . . ?
C11 C10 C9 C8 0.2(6) . . . . ?
C8 C7 C12 C11 0.6(6) . . . . ?
C2 C1 C6 C5 0.6(6) . . . . ?
C2 C3 C4 C5 -0.1(7) . . . . ?
C30 C29 C34 C33 0.2(6) . . . . ?
C37 C38 C39 Ni1 61.4(3) . . . . ?
C37 C38 C39 C35 3.0(5) . . . . ?
C37 C36 C35 Ni1 -59.5(3) . . . . ?
C37 C36 C35 C39 3.4(5) . . . . ?
C34 C29 C30 C31 -0.6(6) . . . . ?
C34 C33 C32 Cl1 -179.3(3) . . . . ?
C34 C33 C32 C31 -0.2(6) . . . . ?
C32 C33 C34 C29 0.1(6) . . . . ?
C38 C37 C36 Ni1 -60.1(3) . . . . ?
C38 C37 C36 C35 -1.5(5) . . . . ?
C27 N1 C29 C30 19.0(5) . . . . ?
C27 N1 C29 C34 -164.0(3) . . . . ?
C27 N1 C28 S2 72.4(4) . . . . ?
C16 C15 C20 C19 1.0(6) . . . . ?
C9 C10 C11 C12 -0.1(6) . . . . ?
C3 C4 C5 C6 1.1(7) . . . . ?
C26 C21 C22 C23 0.3(6) . . . . ?
C26 C25 C24 C23 -1.9(7) . . . . ?
C19 C18 C17 C16 1.1(7) . . . . ?
C6 C1 C2 C3 0.3(6) . . . . ?
C36 C37 C38 Ni1 61.6(3) . . . . ?
C36 C37 C38 C39 -0.9(5) . . . . ?
C36 C35 C39 Ni1 -62.5(3) . . . . ?
C36 C35 C39 C38 -3.9(5) . . . . ?
